data_4003926
loop_
_publ_author_name
'Su, Yuan'
'Bhunia, Surojit'
'Xu, Shuyuan'
'Chen, An'
'Reddy, C. Malla'
'Cai, Ting'

_publ_section_title
;
 Structure--Thermomechanical Property Correlation in Polymorphic Molecular
 Crystals Probed by the Nanoindentation Technique
;
_journal_name_full 'Chemistry of Materials'
_journal_paper_doi 10.1021/acs.chemmater.1c00584
_journal_year 2021
_chemical_formula_moiety 'C30 H35 N2 O3, C2 H3 O2'
_chemical_formula_sum 'C32 H38 N2 O5'
_chemical_formula_weight 530.64
_space_group_crystal_system monoclinic
_space_group_IT_number 14
_space_group_name_Hall '-P 2yn'
_space_group_name_H-M_alt 'P 1 21/n 1'
_atom_sites_solution_hydrogens geom
_atom_sites_solution_primary dual
_audit_creation_date 2021-04-11
_audit_creation_method
;
Olex2 1.2
(compiled 2018.05.29 svn.r3508 for OlexSys, GUI svn.r5506)
;
_cell_angle_alpha 90
_cell_angle_beta 104.9180(10)
_cell_angle_gamma 90
_cell_formula_units_Z 4
_cell_length_a 12.6971(4)
_cell_length_b 14.7532(5)
_cell_length_c 15.4751(5)
_cell_measurement_reflns_used 8663
_cell_measurement_temperature 240
_cell_measurement_theta_max 27.256
_cell_measurement_theta_min 2.313
_cell_volume 2801.14(16)
_computing_cell_refinement 'SAINT V8.38A (?, 2016)'
_computing_data_reduction 'SAINT V8.38A (?, 2016)'
_computing_molecular_graphics 'Olex2 (Dolomanov et al., 2009)'
_computing_publication_material 'Olex2 (Dolomanov et al., 2009)'
_computing_structure_refinement 'ShelXL (Sheldrick, 2015)'
_computing_structure_solution 'ShelXT (Sheldrick, 2015)'
_diffrn_ambient_temperature 240.0
_diffrn_measured_fraction_theta_full 0.994
_diffrn_measured_fraction_theta_max 0.992
_diffrn_measurement_device_type 'Bruker D8 VENTURE'
_diffrn_measurement_method '\f and \w scans'
_diffrn_radiation_type MoK\a
_diffrn_radiation_wavelength 0.71073
_diffrn_reflns_av_R_equivalents 0.0441
_diffrn_reflns_av_unetI/netI 0.0370
_diffrn_reflns_Laue_measured_fraction_full 0.994
_diffrn_reflns_Laue_measured_fraction_max 0.992
_diffrn_reflns_limit_h_max 16
_diffrn_reflns_limit_h_min -16
_diffrn_reflns_limit_k_max 19
_diffrn_reflns_limit_k_min -19
_diffrn_reflns_limit_l_max 20
_diffrn_reflns_limit_l_min -18
_diffrn_reflns_number 30215
_diffrn_reflns_point_group_measured_fraction_full 0.994
_diffrn_reflns_point_group_measured_fraction_max 0.992
_diffrn_reflns_theta_full 25.242
_diffrn_reflns_theta_max 27.506
_diffrn_reflns_theta_min 2.313
_diffrn_standards_number 0
_exptl_absorpt_coefficient_mu 0.085
_exptl_absorpt_correction_T_max 0.7456
_exptl_absorpt_correction_T_min 0.6777
_exptl_absorpt_correction_type multi-scan
_exptl_absorpt_process_details
'SADABS-2016/2 (Bruker,2016/2) was used for absorption correction. wR2(int) was 0.1131 before and 0.0532 after correction. The Ratio of minimum to maximum transmission is 0.9089. The \l/2 correction factor is Not present.'
_exptl_crystal_colour colourless
_exptl_crystal_colour_primary colourless
_exptl_crystal_density_diffrn 1.258
_exptl_crystal_description block
_exptl_crystal_F_000 1136
_exptl_crystal_size_max 0.28
_exptl_crystal_size_mid 0.15
_exptl_crystal_size_min 0.12
_refine_diff_density_max 0.786
_refine_diff_density_min -0.332
_refine_diff_density_rms 0.046
_refine_ls_extinction_method none
_refine_ls_goodness_of_fit_ref 1.034
_refine_ls_hydrogen_treatment constr
_refine_ls_matrix_type full
_refine_ls_number_parameters 365
_refine_ls_number_reflns 6388
_refine_ls_number_restraints 379
_refine_ls_restrained_S_all 1.013
_refine_ls_R_factor_all 0.0866
_refine_ls_R_factor_gt 0.0560
_refine_ls_shift/su_max 0.001
_refine_ls_shift/su_mean 0.000
_refine_ls_structure_factor_coef Fsqd
_refine_ls_weighting_details 'w=1/[\s^2^(Fo^2^)+(0.0857P)^2^+1.2370P] where P=(Fo^2^+2Fc^2^)/3'
_refine_ls_weighting_scheme calc
_refine_ls_wR_factor_gt 0.1482
_refine_ls_wR_factor_ref 0.1767
_reflns_Friedel_coverage 0.000
_reflns_number_gt 4484
_reflns_number_total 6388
_reflns_threshold_expression 'I > 2\s(I)'
_cod_data_source_file cm1c00584_si_003.cif
_cod_data_source_block 22019278240k_0m
_cod_original_cell_volume 2801.13(16)
_cod_database_code 4003926
_shelx_shelxl_version_number 2018/3
_shelx_space_group_comment
;
The symmetry employed for this shelxl refinement is uniquely defined
by the following loop, which should always be used as a source of
symmetry information in preference to the above space-group names.
They are only intended as comments.
;
_shelx_estimated_absorpt_t_max 0.990
_shelx_estimated_absorpt_t_min 0.977
_olex2_refinement_description
;
1. Fixed Uiso
 At 1.2 times of:
  All C(H) groups, All C(H,H) groups, All C(H,H,H,H) groups, All N(H) groups
 At 1.5 times of:
  All C(H,H,H) groups, All O(H) groups
2. Rigid bond restraints
 All non-hydrogen atoms
 with sigma for 1-2 distances of 0.01 and sigma for 1-3 distances of 0.01
3. Uiso/Uaniso restraints and constraints
All non-hydrogen atoms have similar U: within 2A with sigma of 0.04 and sigma
for terminal atoms of 0.08
Uanis(C3) \\sim Ueq: with sigma of 0.005 and sigma for terminal atoms of 0.01
4. Others
 Fixed Sof: H28A(0.75) H28B(0.75) H28C(0.25) H28D(0.25) C29(0.75) H29A(0.75)
 H29B(0.75) H30A(0.75) H30B(0.75) H30C(0.25) H30D(0.25) C0AA(0.25) H0AA(0.25)
 H0AB(0.25)
5.a Ternary CH refined with riding coordinates:
 N2(H2)
5.b Secondary CH2 refined with riding coordinates:
 C25(H25A,H25B), C18(H18A,H18B), C26(H26A,H26B), C32(H32A,H32B), C27(H27A,
 H27B), C28(H28A,H28B), C28(H28C,H28D), C31(H31A,H31B), C29(H29A,H29B),
 C30(H30A,H30B), C30(H30C,H30D), C0AA(H0AA,H0AB)
5.c Aromatic/amide H refined with riding coordinates:
 C21(H21), C3(H3), C2(H2A), C20(H20), C5(H5), C6(H6), C24(H24), C11(H11),
 C14(H14), C23(H23), C13(H13)
5.d Idealised Me refined as rotating group:
 C16(H16A,H16B,H16C), C9(H9A,H9B,H9C)
5.e Idealised tetrahedral OH refined as rotating group:
 O1(H1), O4(H4)
;
_olex2_submission_special_instructions 'No special instructions were received'

loop_
_space_group_symop_operation_xyz
'x, y, z'
'-x+1/2, y+1/2, -z+1/2'
'-x, -y, -z'
'x-1/2, -y-1/2, z-1/2'

loop_
_atom_site_label
_atom_site_type_symbol
_atom_site_fract_x
_atom_site_fract_y
_atom_site_fract_z
_atom_site_U_iso_or_equiv
_atom_site_adp_type
_atom_site_occupancy
_atom_site_site_symmetry_order
_atom_site_calc_flag
_atom_site_refinement_flags_posn
_atom_site_refinement_flags_adp
_atom_site_refinement_flags_occupancy
_atom_site_disorder_assembly
_atom_site_disorder_group
O5 O 0.31913(11) 0.54715(10) 0.46626(9) 0.0433(4) Uani 1 1 d . U . . .
O3 O 0.40785(13) 0.20618(11) 0.33949(10) 0.0523(4) Uani 1 1 d . U . . .
O1 O 0.72725(12) 0.04135(10) 0.71461(11) 0.0479(4) Uani 1 1 d . U . . .
H1 H 0.695299 0.006831 0.674953 0.072 Uiso 1 1 calc GR . . . .
O4 O 0.10860(12) 0.45495(12) 0.97632(11) 0.0532(4) Uani 1 1 d . U . . .
H4 H 0.119409 0.502172 1.005205 0.080 Uiso 1 1 calc GR . . . .
O2 O 0.34192(13) 0.08805(11) 0.39806(11) 0.0516(4) Uani 1 1 d . U . . .
N2 N 0.16517(13) 0.67192(11) 0.33355(11) 0.0374(4) Uani 1 1 d . U . . .
H2 H 0.131745 0.679520 0.269431 0.045 Uiso 1 1 calc R . . . .
N1 N 0.46152(13) 0.35818(11) 0.85189(11) 0.0365(4) Uani 1 1 d . U . . .
C4 C 0.50997(16) 0.20766(13) 0.80012(13) 0.0370(4) Uani 1 1 d . U . . .
C22 C 0.37565(15) 0.51845(13) 0.54993(13) 0.0350(4) Uani 1 1 d . U . . .
C10 C 0.29771(16) 0.32960(14) 0.87941(12) 0.0370(4) Uani 1 1 d . U . . .
C19 C 0.47441(15) 0.44982(13) 0.71986(13) 0.0341(4) Uani 1 1 d . U . . .
C21 C 0.46475(16) 0.56210(14) 0.60382(14) 0.0386(4) Uani 1 1 d . U . . .
H21 H 0.492175 0.614334 0.583942 0.046 Uiso 1 1 calc R . . . .
C17 C 0.38609(16) 0.16476(14) 0.40256(13) 0.0377(4) Uani 1 1 d . U . . .
C25 C 0.35269(16) 0.62955(14) 0.43389(13) 0.0399(4) Uani 1 1 d . U . . .
H25A H 0.428477 0.625323 0.432527 0.048 Uiso 1 1 calc R . . . .
H25B H 0.345542 0.679248 0.473030 0.048 Uiso 1 1 calc R . . . .
C18 C 0.53177(16) 0.41348(14) 0.81172(13) 0.0373(4) Uani 1 1 d . U . . .
H18A H 0.593791 0.377362 0.806787 0.045 Uiso 1 1 calc R . . . .
H18B H 0.559241 0.464126 0.851041 0.045 Uiso 1 1 calc R . . . .
C3 C 0.62087(17) 0.20546(14) 0.84354(14) 0.0413(5) Uani 1 1 d . U . . .
H3 H 0.647430 0.242203 0.893204 0.050 Uiso 1 1 calc R . . . .
C2 C 0.69191(17) 0.14973(14) 0.81413(14) 0.0419(5) Uani 1 1 d . U . . .
H2A H 0.765653 0.149618 0.843593 0.050 Uiso 1 1 calc R . . . .
C1 C 0.65339(16) 0.09415(13) 0.74091(13) 0.0370(4) Uani 1 1 d . U . . .
C15 C 0.37676(16) 0.39657(14) 0.88139(13) 0.0369(4) Uani 1 1 d . U . . .
C20 C 0.51302(15) 0.52719(13) 0.68807(13) 0.0360(4) Uani 1 1 d . U . . .
H20 H 0.573111 0.556761 0.724159 0.043 Uiso 1 1 calc R . . . .
C8 C 0.33557(17) 0.24781(14) 0.84708(13) 0.0394(4) Uani 1 1 d . U . . .
C7 C 0.43410(16) 0.26766(14) 0.83040(12) 0.0370(4) Uani 1 1 d . U . . .
C5 C 0.47315(16) 0.14961(14) 0.72755(13) 0.0411(5) Uani 1 1 d . U . . .
H5 H 0.399394 0.148918 0.698133 0.049 Uiso 1 1 calc R . . . .
C6 C 0.54348(17) 0.09311(14) 0.69828(13) 0.0412(5) Uani 1 1 d . U . . .
H6 H 0.516986 0.054517 0.650062 0.049 Uiso 1 1 calc R . . . .
C26 C 0.28185(16) 0.64643(15) 0.34103(13) 0.0399(5) Uani 1 1 d . U . . .
H26A H 0.314938 0.694458 0.314193 0.048 Uiso 1 1 calc R . . . .
H26B H 0.282259 0.592100 0.305813 0.048 Uiso 1 1 calc R . . . .
C24 C 0.38494(17) 0.40729(14) 0.66447(14) 0.0432(5) Uani 1 1 d . U . . .
H24 H 0.357235 0.355123 0.684234 0.052 Uiso 1 1 calc R . . . .
C12 C 0.19734(16) 0.43586(15) 0.94438(13) 0.0415(5) Uani 1 1 d . U . . .
C11 C 0.20590(16) 0.35069(14) 0.91100(13) 0.0400(5) Uani 1 1 d . U . . .
H11 H 0.151950 0.307584 0.909260 0.048 Uiso 1 1 calc R . . . .
C14 C 0.36655(18) 0.48321(15) 0.91271(15) 0.0445(5) Uani 1 1 d . U . . .
H14 H 0.418502 0.527471 0.912095 0.053 Uiso 1 1 calc R . . . .
C23 C 0.33589(17) 0.44105(14) 0.58008(14) 0.0432(5) Uani 1 1 d . U . . .
H23 H 0.276040 0.411393 0.543764 0.052 Uiso 1 1 calc R . . . .
C13 C 0.27697(18) 0.50205(16) 0.94490(15) 0.0479(5) Uani 1 1 d . U . . .
H13 H 0.269321 0.559501 0.967268 0.058 Uiso 1 1 calc R . . . .
C32 C 0.10061(19) 0.59854(16) 0.36365(18) 0.0525(6) Uani 1 1 d . U . . .
H32A H 0.125456 0.540171 0.347812 0.063 Uiso 1 1 calc R . . . .
H32B H 0.114980 0.600770 0.428288 0.063 Uiso 1 1 calc R . . . .
C16 C 0.4137(2) 0.21021(16) 0.49235(14) 0.0564(6) Uani 1 1 d . U . . .
H16A H 0.485983 0.193112 0.524961 0.085 Uiso 1 1 calc GR . . . .
H16B H 0.362561 0.191804 0.525075 0.085 Uiso 1 1 calc GR . . . .
H16C H 0.410316 0.274781 0.484457 0.085 Uiso 1 1 calc GR . . . .
C27 C 0.1574(2) 0.76265(15) 0.37446(16) 0.0516(6) Uani 1 1 d . U . . .
H27A H 0.195203 0.759457 0.437407 0.062 Uiso 1 1 calc R . . . .
H27B H 0.195800 0.806260 0.346928 0.062 Uiso 1 1 calc R . . . .
C9 C 0.2817(2) 0.15680(16) 0.84123(19) 0.0579(6) Uani 1 1 d . U . . .
H9A H 0.257686 0.146302 0.894325 0.087 Uiso 1 1 calc GR . . . .
H9B H 0.332825 0.110592 0.835669 0.087 Uiso 1 1 calc GR . . . .
H9C H 0.220210 0.155203 0.789934 0.087 Uiso 1 1 calc GR . . . .
C28 C 0.0463(3) 0.7976(2) 0.3669(3) 0.0889(11) Uani 1 1 d . U . . .
H28A H 0.054590 0.860073 0.386971 0.107 Uiso 0.75 1 calc R . P A 1
H28B H 0.010034 0.799181 0.303597 0.107 Uiso 0.75 1 calc R . P A 1
H28C H 0.044436 0.806641 0.428607 0.107 Uiso 0.25 1 calc R . P B 2
H28D H 0.047966 0.857972 0.342581 0.107 Uiso 0.25 1 calc R . P B 2
C31 C -0.0186(2) 0.6056(2) 0.3243(2) 0.0771(8) Uani 1 1 d . U . . .
H31A H -0.049925 0.545645 0.324729 0.092 Uiso 1 1 calc R . . . .
H31B H -0.030694 0.623688 0.262264 0.092 Uiso 1 1 calc R . . . .
C29 C -0.0307(3) 0.7554(3) 0.4114(3) 0.0730(10) Uani 0.75 1 d . U P C 1
H29A H -0.088545 0.798268 0.411556 0.088 Uiso 0.75 1 calc R . P C 1
H29B H 0.007103 0.742972 0.473107 0.088 Uiso 0.75 1 calc R . P C 1
C30 C -0.0800(3) 0.6700(3) 0.3688(4) 0.1205(16) Uani 1 1 d . U . . .
H30A H -0.146067 0.686575 0.324276 0.145 Uiso 0.75 1 calc R . P C 1
H30B H -0.102531 0.635691 0.414504 0.145 Uiso 0.75 1 calc R . P C 1
H30C H -0.056367 0.665464 0.433477 0.145 Uiso 0.25 1 calc R . P C 2
H30D H -0.158086 0.660080 0.349165 0.145 Uiso 0.25 1 calc R . P C 2
C0AA C -0.0435(9) 0.7711(7) 0.3315(7) 0.060(2) Uani 0.25 1 d . U P C 2
H0AA H -0.049872 0.765763 0.267844 0.072 Uiso 0.25 1 calc R . P C 2
H0AB H -0.095278 0.816775 0.339152 0.072 Uiso 0.25 1 calc R . P C 2

loop_
_atom_site_aniso_label
_atom_site_aniso_U_11
_atom_site_aniso_U_22
_atom_site_aniso_U_33
_atom_site_aniso_U_23
_atom_site_aniso_U_13
_atom_site_aniso_U_12
O5 0.0431(8) 0.0425(8) 0.0405(8) 0.0062(6) 0.0039(6) -0.0043(6)
O3 0.0592(10) 0.0623(10) 0.0342(8) 0.0035(7) 0.0100(7) -0.0050(8)
O1 0.0415(8) 0.0438(9) 0.0546(9) -0.0101(7) 0.0057(7) 0.0055(6)
O4 0.0435(8) 0.0647(11) 0.0561(10) -0.0025(8) 0.0214(7) 0.0062(7)
O2 0.0583(10) 0.0443(9) 0.0541(9) -0.0114(7) 0.0179(8) -0.0106(7)
N2 0.0427(9) 0.0369(9) 0.0329(8) -0.0006(7) 0.0102(7) 0.0027(7)
N1 0.0391(8) 0.0362(9) 0.0371(8) 0.0026(7) 0.0152(7) -0.0019(7)
C4 0.0402(10) 0.0362(10) 0.0347(10) 0.0041(8) 0.0099(8) 0.0006(8)
C22 0.0335(9) 0.0366(10) 0.0360(9) 0.0024(8) 0.0107(8) 0.0048(8)
C10 0.0409(10) 0.0401(11) 0.0312(9) 0.0061(8) 0.0116(8) -0.0001(8)
C19 0.0317(9) 0.0359(10) 0.0372(9) 0.0001(8) 0.0131(7) 0.0011(8)
C21 0.0359(10) 0.0385(11) 0.0424(10) 0.0042(8) 0.0120(8) -0.0041(8)
C17 0.0382(10) 0.0390(11) 0.0348(10) -0.0013(8) 0.0075(8) 0.0005(8)
C25 0.0396(10) 0.0400(11) 0.0402(10) 0.0031(8) 0.0103(8) -0.0016(9)
C18 0.0340(9) 0.0406(11) 0.0388(10) 0.0033(8) 0.0119(8) -0.0034(8)
C3 0.0432(11) 0.0387(11) 0.0387(10) -0.0046(8) 0.0047(8) -0.0001(8)
C2 0.0359(10) 0.0406(11) 0.0445(11) -0.0010(9) 0.0015(8) 0.0021(8)
C1 0.0406(10) 0.0313(10) 0.0387(10) 0.0021(8) 0.0094(8) 0.0014(8)
C15 0.0383(10) 0.0402(11) 0.0338(9) 0.0054(8) 0.0120(8) 0.0020(8)
C20 0.0321(9) 0.0373(10) 0.0386(10) 0.0002(8) 0.0090(8) -0.0039(8)
C8 0.0428(11) 0.0404(11) 0.0368(10) 0.0037(8) 0.0133(8) -0.0024(9)
C7 0.0410(10) 0.0379(11) 0.0322(9) 0.0042(8) 0.0099(8) 0.0002(8)
C5 0.0359(10) 0.0480(12) 0.0370(10) 0.0002(8) 0.0053(8) 0.0008(9)
C6 0.0428(11) 0.0405(11) 0.0369(10) -0.0047(8) 0.0041(8) 0.0004(9)
C26 0.0408(10) 0.0444(12) 0.0368(10) 0.0006(8) 0.0140(8) 0.0031(9)
C24 0.0434(11) 0.0394(11) 0.0459(11) 0.0064(9) 0.0099(9) -0.0092(9)
C12 0.0384(10) 0.0515(13) 0.0366(10) 0.0067(9) 0.0130(8) 0.0081(9)
C11 0.0376(10) 0.0464(12) 0.0369(10) 0.0072(8) 0.0113(8) -0.0006(9)
C14 0.0467(12) 0.0389(11) 0.0512(12) 0.0016(9) 0.0184(10) -0.0036(9)
C23 0.0393(10) 0.0414(12) 0.0454(11) -0.0006(9) 0.0045(9) -0.0081(9)
C13 0.0505(12) 0.0442(12) 0.0512(12) -0.0004(10) 0.0171(10) 0.0065(10)
C32 0.0482(12) 0.0424(12) 0.0685(15) 0.0079(11) 0.0180(11) -0.0013(10)
C16 0.0839(18) 0.0483(13) 0.0364(11) -0.0044(9) 0.0143(11) -0.0175(12)
C27 0.0614(14) 0.0388(12) 0.0547(13) -0.0073(10) 0.0152(11) 0.0047(10)
C9 0.0632(15) 0.0467(13) 0.0711(16) -0.0017(11) 0.0302(13) -0.0134(11)
C28 0.089(2) 0.0518(17) 0.145(3) 0.0038(18) 0.066(2) 0.0186(15)
C31 0.0624(17) 0.079(2) 0.086(2) 0.0001(16) 0.0109(15) -0.0138(15)
C29 0.069(2) 0.081(3) 0.078(3) -0.005(2) 0.036(2) 0.010(2)
C30 0.0610(19) 0.095(3) 0.221(5) -0.028(3) 0.064(3) -0.0068(18)
C0AA 0.060(5) 0.063(5) 0.062(6) -0.005(5) 0.025(5) 0.018(5)

loop_
_atom_type_symbol
_atom_type_description
_atom_type_scat_dispersion_real
_atom_type_scat_dispersion_imag
_atom_type_scat_source
C C 0.0033 0.0016 'International Tables Vol C Tables 4.2.6.8 and 6.1.1.4'
H H 0.0000 0.0000 'International Tables Vol C Tables 4.2.6.8 and 6.1.1.4'
N N 0.0061 0.0033 'International Tables Vol C Tables 4.2.6.8 and 6.1.1.4'
O O 0.0106 0.0060 'International Tables Vol C Tables 4.2.6.8 and 6.1.1.4'

loop_
_geom_angle_atom_site_label_1
_geom_angle_atom_site_label_2
_geom_angle_atom_site_label_3
_geom_angle
_geom_angle_site_symmetry_1
_geom_angle_site_symmetry_3
_geom_angle_publ_flag
C22 O5 C25 117.64(15) . . ?
C1 O1 H1 109.5 . . ?
C12 O4 H4 109.5 . . ?
C26 N2 H2 105.5 . . ?
C32 N2 H2 105.5 . . ?
C32 N2 C26 113.65(16) . . ?
C27 N2 H2 105.5 . . ?
C27 N2 C26 111.27(16) . . ?
C27 N2 C32 114.39(17) . . ?
C15 N1 C18 121.35(16) . . ?
C15 N1 C7 107.47(16) . . ?
C7 N1 C18 125.04(16) . . ?
C3 C4 C7 121.52(18) . . ?
C5 C4 C3 117.46(18) . . ?
C5 C4 C7 121.01(18) . . ?
O5 C22 C21 124.96(18) . . ?
O5 C22 C23 115.22(17) . . ?
C23 C22 C21 119.81(18) . . ?
C15 C10 C8 107.32(17) . . ?
C15 C10 C11 119.18(19) . . ?
C11 C10 C8 133.41(19) . . ?
C20 C19 C18 119.76(17) . . ?
C20 C19 C24 117.62(18) . . ?
C24 C19 C18 122.60(18) . . ?
C22 C21 H21 120.4 . . ?
C22 C21 C20 119.29(18) . . ?
C20 C21 H21 120.4 . . ?
O3 C17 O2 125.87(19) . . ?
O3 C17 C16 117.50(19) . . ?
O2 C17 C16 116.62(18) . . ?
O5 C25 H25A 110.0 . . ?
O5 C25 H25B 110.0 . . ?
O5 C25 C26 108.54(16) . . ?
H25A C25 H25B 108.4 . . ?
C26 C25 H25A 110.0 . . ?
C26 C25 H25B 110.0 . . ?
N1 C18 C19 113.42(15) . . ?
N1 C18 H18A 108.9 . . ?
N1 C18 H18B 108.9 . . ?
C19 C18 H18A 108.9 . . ?
C19 C18 H18B 108.9 . . ?
H18A C18 H18B 107.7 . . ?
C4 C3 H3 119.4 . . ?
C2 C3 C4 121.24(19) . . ?
C2 C3 H3 119.4 . . ?
C3 C2 H2A 120.0 . . ?
C3 C2 C1 120.00(18) . . ?
C1 C2 H2A 120.0 . . ?
O1 C1 C2 117.36(17) . . ?
O1 C1 C6 122.72(18) . . ?
C6 C1 C2 119.92(18) . . ?
N1 C15 C10 108.37(17) . . ?
C14 C15 N1 129.78(19) . . ?
C14 C15 C10 121.78(18) . . ?
C19 C20 C21 121.95(18) . . ?
C19 C20 H20 119.0 . . ?
C21 C20 H20 119.0 . . ?
C10 C8 C9 125.84(19) . . ?
C7 C8 C10 106.82(18) . . ?
C7 C8 C9 127.1(2) . . ?
N1 C7 C4 120.47(17) . . ?
C8 C7 N1 110.01(17) . . ?
C8 C7 C4 129.41(19) . . ?
C4 C5 H5 119.2 . . ?
C6 C5 C4 121.62(18) . . ?
C6 C5 H5 119.2 . . ?
C1 C6 H6 120.1 . . ?
C5 C6 C1 119.72(19) . . ?
C5 C6 H6 120.1 . . ?
N2 C26 C25 116.68(16) . . ?
N2 C26 H26A 108.1 . . ?
N2 C26 H26B 108.1 . . ?
C25 C26 H26A 108.1 . . ?
C25 C26 H26B 108.1 . . ?
H26A C26 H26B 107.3 . . ?
C19 C24 H24 119.4 . . ?
C19 C24 C23 121.21(19) . . ?
C23 C24 H24 119.4 . . ?
O4 C12 C11 118.39(19) . . ?
O4 C12 C13 120.8(2) . . ?
C11 C12 C13 120.78(19) . . ?
C10 C11 H11 120.5 . . ?
C12 C11 C10 119.00(19) . . ?
C12 C11 H11 120.5 . . ?
C15 C14 H14 120.9 . . ?
C13 C14 C15 118.1(2) . . ?
C13 C14 H14 120.9 . . ?
C22 C23 C24 120.12(19) . . ?
C22 C23 H23 119.9 . . ?
C24 C23 H23 119.9 . . ?
C12 C13 H13 119.5 . . ?
C14 C13 C12 121.1(2) . . ?
C14 C13 H13 119.5 . . ?
N2 C32 H32A 108.8 . . ?
N2 C32 H32B 108.8 . . ?
H32A C32 H32B 107.7 . . ?
C31 C32 N2 113.8(2) . . ?
C31 C32 H32A 108.8 . . ?
C31 C32 H32B 108.8 . . ?
C17 C16 H16A 109.5 . . ?
C17 C16 H16B 109.5 . . ?
C17 C16 H16C 109.5 . . ?
H16A C16 H16B 109.5 . . ?
H16A C16 H16C 109.5 . . ?
H16B C16 H16C 109.5 . . ?
N2 C27 H27A 108.2 . . ?
N2 C27 H27B 108.2 . . ?
H27A C27 H27B 107.3 . . ?
C28 C27 N2 116.4(2) . . ?
C28 C27 H27A 108.2 . . ?
C28 C27 H27B 108.2 . . ?
C8 C9 H9A 109.5 . . ?
C8 C9 H9B 109.5 . . ?
C8 C9 H9C 109.5 . . ?
H9A C9 H9B 109.5 . . ?
H9A C9 H9C 109.5 . . ?
H9B C9 H9C 109.5 . . ?
C27 C28 H28A 106.5 . . ?
C27 C28 H28B 106.5 . . ?
C27 C28 H28C 103.6 . . ?
C27 C28 H28D 103.6 . . ?
H28A C28 H28B 106.5 . . ?
H28C C28 H28D 105.3 . . ?
C29 C28 C27 123.5(3) . . ?
C29 C28 H28A 106.5 . . ?
C29 C28 H28B 106.5 . . ?
C0AA C28 C27 134.4(6) . . ?
C0AA C28 H28C 103.6 . . ?
C0AA C28 H28D 103.6 . . ?
C32 C31 H31A 108.1 . . ?
C32 C31 H31B 108.1 . . ?
C32 C31 C30 116.8(3) . . ?
H31A C31 H31B 107.3 . . ?
C30 C31 H31A 108.1 . . ?
C30 C31 H31B 108.1 . . ?
C28 C29 H29A 108.7 . . ?
C28 C29 H29B 108.7 . . ?
C28 C29 C30 114.1(3) . . ?
H29A C29 H29B 107.6 . . ?
C30 C29 H29A 108.7 . . ?
C30 C29 H29B 108.7 . . ?
C31 C30 H30A 106.8 . . ?
C31 C30 H30B 106.8 . . ?
C31 C30 H30C 111.7 . . ?
C31 C30 H30D 111.7 . . ?
C31 C30 C0AA 100.3(4) . . ?
C29 C30 C31 122.0(3) . . ?
C29 C30 H30A 106.8 . . ?
C29 C30 H30B 106.8 . . ?
H30A C30 H30B 106.7 . . ?
H30C C30 H30D 109.5 . . ?
C0AA C30 H30C 111.7 . . ?
C0AA C30 H30D 111.7 . . ?
C28 C0AA C30 116.1(8) . . ?
C28 C0AA H0AA 108.3 . . ?
C28 C0AA H0AB 108.3 . . ?
C30 C0AA H0AA 108.3 . . ?
C30 C0AA H0AB 108.3 . . ?
H0AA C0AA H0AB 107.4 . . ?

loop_
_geom_bond_atom_site_label_1
_geom_bond_atom_site_label_2
_geom_bond_distance
_geom_bond_site_symmetry_2
_geom_bond_publ_flag
O5 C22 1.376(2) . ?
O5 C25 1.421(2) . ?
O3 C17 1.241(2) . ?
O1 H1 0.8200 . ?
O1 C1 1.360(2) . ?
O4 H4 0.8200 . ?
O4 C12 1.371(2) . ?
O2 C17 1.257(2) . ?
N2 H2 0.9800 . ?
N2 C26 1.504(2) . ?
N2 C32 1.503(3) . ?
N2 C27 1.495(3) . ?
N1 C18 1.461(2) . ?
N1 C15 1.393(2) . ?
N1 C7 1.398(3) . ?
C4 C3 1.396(3) . ?
C4 C7 1.471(3) . ?
C4 C5 1.394(3) . ?
C22 C21 1.380(3) . ?
C22 C23 1.378(3) . ?
C10 C15 1.403(3) . ?
C10 C8 1.436(3) . ?
C10 C11 1.410(3) . ?
C19 C18 1.518(3) . ?
C19 C20 1.382(3) . ?
C19 C24 1.385(3) . ?
C21 H21 0.9300 . ?
C21 C20 1.389(3) . ?
C17 C16 1.501(3) . ?
C25 H25A 0.9700 . ?
C25 H25B 0.9700 . ?
C25 C26 1.507(3) . ?
C18 H18A 0.9700 . ?
C18 H18B 0.9700 . ?
C3 H3 0.9300 . ?
C3 C2 1.381(3) . ?
C2 H2A 0.9300 . ?
C2 C1 1.382(3) . ?
C1 C6 1.382(3) . ?
C15 C14 1.385(3) . ?
C20 H20 0.9300 . ?
C8 C7 1.373(3) . ?
C8 C9 1.499(3) . ?
C5 H5 0.9300 . ?
C5 C6 1.380(3) . ?
C6 H6 0.9300 . ?
C26 H26A 0.9700 . ?
C26 H26B 0.9700 . ?
C24 H24 0.9300 . ?
C24 C23 1.387(3) . ?
C12 C11 1.373(3) . ?
C12 C13 1.404(3) . ?
C11 H11 0.9300 . ?
C14 H14 0.9300 . ?
C14 C13 1.382(3) . ?
C23 H23 0.9300 . ?
C13 H13 0.9300 . ?
C32 H32A 0.9700 . ?
C32 H32B 0.9700 . ?
C32 C31 1.483(4) . ?
C16 H16A 0.9600 . ?
C16 H16B 0.9600 . ?
C16 H16C 0.9600 . ?
C27 H27A 0.9700 . ?
C27 H27B 0.9700 . ?
C27 C28 1.478(4) . ?
C9 H9A 0.9600 . ?
C9 H9B 0.9600 . ?
C9 H9C 0.9600 . ?
C28 H28A 0.9700 . ?
C28 H28B 0.9700 . ?
C28 H28C 0.9700 . ?
C28 H28D 0.9700 . ?
C28 C29 1.470(5) . ?
C28 C0AA 1.196(11) . ?
C31 H31A 0.9700 . ?
C31 H31B 0.9700 . ?
C31 C30 1.504(5) . ?
C29 H29A 0.9700 . ?
C29 H29B 0.9700 . ?
C29 C30 1.484(6) . ?
C30 H30A 0.9700 . ?
C30 H30B 0.9700 . ?
C30 H30C 0.9700 . ?
C30 H30D 0.9700 . ?
C30 C0AA 1.707(12) . ?
C0AA H0AA 0.9700 . ?
C0AA H0AB 0.9700 . ?
